data_7042427
loop_
_publ_author_name
'Gao, Hong-Ling'
'Zhou, Xiao-Pu'
'Bi, Yan-Xia'
'Shen, Hai-Yun'
'Wang, Wen-Min'
'Wang, Ni-Ni'
'Chang, Yi-Xin'
'Zhang, Ru-Xia'
'Cui, Jian-Zhong'

_publ_section_title
;
 A Dy4 single-molecule magnet and its Gd(iii), Tb(iii), Ho(iii), and
 Er(iii) analogues encapsulated by an 8-hydroxyquinoline Schiff base
 derivative and \b-diketonate coligand.
;
_journal_issue 14
_journal_name_full 'Dalton transactions (Cambridge, England : 2003)'
_journal_page_first 4669
_journal_page_last 4677
_journal_paper_doi 10.1039/c7dt00118e
_journal_volume 46
_journal_year 2017
_chemical_formula_moiety 'C116 H96 Er4 N12 O16, C2 H3 N, 0.25(C2 Cl4)'
_chemical_formula_sum 'C118.5 H99 Cl Er4 N13 O16'
_chemical_formula_weight 2665.59
_space_group_crystal_system monoclinic
_space_group_IT_number 15
_space_group_name_Hall '-C 2yc'
_space_group_name_H-M_alt 'C 1 2/c 1'
_symmetry_space_group_name_Hall '-C 2yc'
_symmetry_space_group_name_H-M 'C 1 2/c 1'
_atom_sites_solution_hydrogens geom
_audit_creation_date 2017-02-08
_audit_creation_method
;
Olex2 1.2
(compiled 2017.01.04 svn.r3372 for OlexSys, GUI svn.r5292)
;
_audit_update_record
;
2017-02-10 deposited with the CCDC.
2017-03-10 downloaded from the CCDC.
;
_cell_angle_alpha 90
_cell_angle_beta 118.165(11)
_cell_angle_gamma 90
_cell_formula_units_Z 4
_cell_length_a 30.4688(19)
_cell_length_b 14.5825(6)
_cell_length_c 28.1141(17)
_cell_measurement_reflns_used 12535
_cell_measurement_temperature 113(2)
_cell_measurement_theta_max 27.5
_cell_measurement_theta_min 3.0
_cell_volume 11012.3(15)
_computing_molecular_graphics 'Olex2 (Dolomanov et al., 2009)'
_computing_publication_material 'Olex2 (Dolomanov et al., 2009)'
_computing_structure_refinement 'XL (Sheldrick, 2008)'
_diffrn_ambient_temperature 113.15
_diffrn_measured_fraction_theta_full 0.998
_diffrn_measured_fraction_theta_max 0.998
_diffrn_measurement_device_type 'Bruker P4'
_diffrn_measurement_method '\w scans'
_diffrn_radiation_monochromator graphite
_diffrn_radiation_type MoK\a
_diffrn_radiation_wavelength 0.71073
_diffrn_reflns_av_R_equivalents 0.0431
_diffrn_reflns_av_unetI/netI 0.0260
_diffrn_reflns_Laue_measured_fraction_full 0.998
_diffrn_reflns_Laue_measured_fraction_max 0.998
_diffrn_reflns_limit_h_max 36
_diffrn_reflns_limit_h_min -36
_diffrn_reflns_limit_k_max 17
_diffrn_reflns_limit_k_min -17
_diffrn_reflns_limit_l_max 33
_diffrn_reflns_limit_l_min -33
_diffrn_reflns_number 58628
_diffrn_reflns_point_group_measured_fraction_full 0.998
_diffrn_reflns_point_group_measured_fraction_max 0.998
_diffrn_reflns_theta_full 25.019
_diffrn_reflns_theta_max 25.019
_diffrn_reflns_theta_min 3.033
_exptl_absorpt_coefficient_mu 3.112
_exptl_absorpt_correction_type none
_exptl_crystal_colour yellow
_exptl_crystal_density_diffrn 1.608
_exptl_crystal_density_method "'not measured'"
_exptl_crystal_description Prism
_exptl_crystal_F_000 5272
_exptl_crystal_size_max 0.1
_exptl_crystal_size_mid 0.1
_exptl_crystal_size_min 0.08
_refine_diff_density_max 2.173
_refine_diff_density_min -0.843
_refine_diff_density_rms 0.112
_refine_ls_extinction_method none
_refine_ls_goodness_of_fit_ref 1.060
_refine_ls_hydrogen_treatment constr
_refine_ls_matrix_type full
_refine_ls_number_parameters 726
_refine_ls_number_reflns 9695
_refine_ls_number_restraints 43
_refine_ls_restrained_S_all 1.066
_refine_ls_R_factor_all 0.0406
_refine_ls_R_factor_gt 0.0311
_refine_ls_shift/su_max 0.004
_refine_ls_shift/su_mean 0.000
_refine_ls_structure_factor_coef Fsqd
_refine_ls_weighting_details 'w=1/[\s^2^(Fo^2^)+(0.0408P)^2^+71.6117P] where P=(Fo^2^+2Fc^2^)/3'
_refine_ls_weighting_scheme calc
_refine_ls_wR_factor_gt 0.0790
_refine_ls_wR_factor_ref 0.0849
_reflns_Friedel_coverage 0.000
_reflns_number_gt 8311
_reflns_number_total 9695
_reflns_threshold_expression 'I > 2\s(I)'
_cod_data_source_file c7dt00118e2.cif
_cod_data_source_block 5
_cod_depositor_comments 'Adding full bibliography for 7042423--7042427.cif.'
_cod_original_formula_sum 'C118.50 H99 Cl Er4 N13 O16'
_cod_database_code 7042427
_shelx_shelxl_version_number 2014/7
_shelx_space_group_comment
;
The symmetry employed for this shelxl refinement is uniquely defined
by the following loop, which should always be used as a source of
symmetry information in preference to the above space-group names.
They are only intended as comments.
;
_shelx_estimated_absorpt_t_max 0.789
_shelx_estimated_absorpt_t_min 0.746
_olex2_refinement_description
;
1. Fixed Uiso
 At 1.2 times of:
  All C(H) groups, All O(H) groups
 At 1.5 times of:
  All C(H,H,H) groups
2. Restrained distances
 C61-N7
 2.66 with sigma of 0.01
 C60-C61
 1.54 with sigma of 0.01
 C60-N7
 1.12 with sigma of 0.01
 Cl1-Cl2
 2.8 with sigma of 0.01
 C59-Cl1 = C59-Cl2
 1.78 with sigma of 0.01
 H22-H61A
 2.2 with sigma of 0.02
3. Uiso/Uaniso restraints and constraints
Cl1 \\sim Cl2 \\sim C59: within 1.7A with sigma of 0.01 and sigma for terminal
atoms of 0.02
Uanis(C61) \\sim Ueq, Uanis(N7) \\sim Ueq, Uanis(C60) \\sim Ueq, Uanis(C59)
\\sim Ueq, Uanis(Cl1) \\sim Ueq, Uanis(Cl2) \\sim Ueq: with sigma of 0.001 and
sigma for terminal atoms of 0.002
4. Others
 Fixed Sof: N7(0.5) C60(0.5) C61(0.5) H61A(0.5) H61B(0.5) H61C(0.5) Cl1(0.25)
 Cl2(0.25) C59(0.25)
5.a Ternary CH refined with riding coordinates:
 O8(H8)
5.b Aromatic/amide H refined with riding coordinates:
 C1(H1), C2(H2), C3(H3), C6(H6), C7(H7), C10(H10), C12(H12), C13(H13),
 C14(H14), C15(H15), C16(H16), C17(H17), C18(H18), C19(H19), C22(H22), C23(H23),
  C26(H26), C28(H28), C29(H29), C30(H30), C31(H31), C32(H32), C33(H33),
 C34(H34), C35(H35), C38(H38), C39(H39), C42(H42), C44(H44), C45(H45), C46(H46),
  C47(H47), C48(H48), C51(H51), C56(H56)
5.c Idealised Me refined as rotating group:
 C49(H49A,H49B,H49C), C53(H53A,H53B,H53C), C54(H54A,H54B,H54C), C58(H58A,H58B,
 H58C), C61(H61A,H61B,H61C)
;
_olex2_submission_special_instructions 'No special instructions were received'

loop_
_space_group_symop_operation_xyz
'x, y, z'
'-x, y, -z+1/2'
'x+1/2, y+1/2, z'
'-x+1/2, y+1/2, -z+1/2'
'-x, -y, -z'
'x, -y, z-1/2'
'-x+1/2, -y+1/2, -z'
'x+1/2, -y+1/2, z-1/2'

loop_
_atom_site_label
_atom_site_type_symbol
_atom_site_fract_x
_atom_site_fract_y
_atom_site_fract_z
_atom_site_U_iso_or_equiv
_atom_site_adp_type
_atom_site_occupancy
_atom_site_site_symmetry_order
_atom_site_calc_flag
_atom_site_refinement_flags_posn
_atom_site_refinement_flags_adp
_atom_site_refinement_flags_occupancy
Er1 Er 1.00754(2) 0.37065(2) 0.00763(2) 0.02381(7) Uani 1 1 d . . .
Er2 Er 0.90129(2) 0.46680(2) 0.00555(2) 0.02508(7) Uani 1 1 d . . .
O1 O 1.09169(11) 0.3975(2) 0.03711(12) 0.0272(7) Uani 1 1 d . . .
O2 O 0.94833(12) 0.3314(2) 0.03744(13) 0.0310(8) Uani 1 1 d . . .
O3 O 0.92470(11) 0.4068(2) -0.05682(12) 0.0275(7) Uani 1 1 d . . .
O4 O 1.00913(12) 0.3105(2) -0.06748(13) 0.0347(8) Uani 1 1 d . . .
O5 O 1.03123(12) 0.2205(2) 0.02707(14) 0.0348(8) Uani 1 1 d . . .
O6 O 0.93107(12) 0.4979(3) 0.09586(13) 0.0344(8) Uani 1 1 d . . .
O7 O 0.84097(12) 0.5524(2) 0.00956(12) 0.0312(8) Uani 1 1 d . . .
O8 O 0.98312(11) 0.5027(2) 0.03624(12) 0.0241(7) Uani 1 1 d . . .
H8 H 1.0013 0.5098 0.0764 0.029 Uiso 1 1 calc R . .
N1 N 1.05843(14) 0.3722(3) 0.10949(15) 0.0266(9) Uani 1 1 d . . .
N2 N 1.22880(16) 0.3298(3) 0.25320(16) 0.0366(10) Uani 1 1 d . . .
N3 N 0.86012(15) 0.3474(3) 0.03579(16) 0.0344(10) Uani 1 1 d . . .
N4 N 0.87674(19) 0.0403(3) 0.10936(19) 0.0441(12) Uani 1 1 d . . .
N5 N 0.82851(14) 0.4308(3) -0.08351(15) 0.0313(9) Uani 1 1 d . . .
N6 N 0.78101(15) 0.4121(3) -0.27458(16) 0.0342(10) Uani 1 1 d . . .
C1 C 1.04260(19) 0.3708(4) 0.1456(2) 0.0324(11) Uani 1 1 d . . .
H1 H 1.0079 0.3768 0.1336 0.039 Uiso 1 1 calc R . .
C2 C 1.07470(19) 0.3610(4) 0.2012(2) 0.0338(12) Uani 1 1 d . . .
H2 H 1.0618 0.3621 0.2260 0.041 Uiso 1 1 calc R . .
C3 C 1.12453(18) 0.3498(4) 0.21920(19) 0.0318(11) Uani 1 1 d . . .
H3 H 1.1464 0.3411 0.2566 0.038 Uiso 1 1 calc R . .
C4 C 1.14340(18) 0.3513(3) 0.18224(19) 0.0302(11) Uani 1 1 d . . .
C5 C 1.19482(18) 0.3411(4) 0.1975(2) 0.0334(12) Uani 1 1 d . . .
C6 C 1.20828(19) 0.3405(4) 0.1571(2) 0.0379(13) Uani 1 1 d . . .
H6 H 1.2421 0.3292 0.1664 0.045 Uiso 1 1 calc R . .
C7 C 1.17393(18) 0.3557(4) 0.1027(2) 0.0358(12) Uani 1 1 d . . .
H7 H 1.1850 0.3544 0.0762 0.043 Uiso 1 1 calc R . .
C8 C 1.12477(17) 0.3725(3) 0.08699(18) 0.0274(10) Uani 1 1 d . . .
C9 C 1.10858(17) 0.3645(3) 0.12721(19) 0.0269(10) Uani 1 1 d . . .
C10 C 1.2729(2) 0.3526(4) 0.2691(2) 0.0409(13) Uani 1 1 d . . .
H10 H 1.2814 0.3779 0.2434 0.049 Uiso 1 1 calc R . .
C11 C 1.3126(2) 0.3431(4) 0.3247(2) 0.0407(13) Uani 1 1 d . . .
C12 C 1.3617(2) 0.3669(5) 0.3360(3) 0.0553(17) Uani 1 1 d . . .
H12 H 1.3679 0.3884 0.3078 0.066 Uiso 1 1 calc R . .
C13 C 1.4006(2) 0.3588(5) 0.3878(3) 0.0601(19) Uani 1 1 d . . .
H13 H 1.4335 0.3742 0.3951 0.072 Uiso 1 1 calc R . .
C14 C 1.3918(3) 0.3293(4) 0.4277(3) 0.061(2) Uani 1 1 d . . .
H14 H 1.4186 0.3244 0.4633 0.074 Uiso 1 1 calc R . .
C15 C 1.3442(3) 0.3061(5) 0.4177(3) 0.067(2) Uani 1 1 d . . .
H15 H 1.3386 0.2858 0.4465 0.080 Uiso 1 1 calc R . .
C16 C 1.3046(2) 0.3123(4) 0.3659(2) 0.0508(16) Uani 1 1 d . . .
H16 H 1.2721 0.2952 0.3592 0.061 Uiso 1 1 calc R . .
C17 C 0.8178(2) 0.3564(4) 0.0376(2) 0.0414(13) Uani 1 1 d . . .
H17 H 0.8000 0.4123 0.0254 0.050 Uiso 1 1 calc R . .
C18 C 0.7980(2) 0.2872(4) 0.0566(2) 0.0421(14) Uani 1 1 d . . .
H18 H 0.7674 0.2967 0.0572 0.051 Uiso 1 1 calc R . .
C19 C 0.8227(2) 0.2072(4) 0.0739(2) 0.0412(13) Uani 1 1 d . . .
H19 H 0.8090 0.1594 0.0858 0.049 Uiso 1 1 calc R . .
C20 C 0.8688(2) 0.1942(4) 0.0745(2) 0.0380(13) Uani 1 1 d . . .
C21 C 0.8980(2) 0.1137(4) 0.0944(2) 0.0421(14) Uani 1 1 d . . .
C22 C 0.9435(2) 0.1102(4) 0.0954(2) 0.0435(14) Uani 1 1 d . . .
H22 H 0.9632 0.0565 0.1087 0.052 Uiso 1 1 calc DR . .
C23 C 0.9618(2) 0.1833(4) 0.0776(2) 0.0387(13) Uani 1 1 d . . .
H23 H 0.9939 0.1786 0.0799 0.046 Uiso 1 1 calc R . .
C24 C 0.93397(18) 0.2625(4) 0.05662(19) 0.0323(11) Uani 1 1 d . . .
C25 C 0.88668(19) 0.2681(4) 0.05571(19) 0.0342(12) Uani 1 1 d . . .
C26 C 0.9043(2) -0.0108(4) 0.1486(2) 0.0425(14) Uani 1 1 d . . .
H26 H 0.9388 0.0025 0.1688 0.051 Uiso 1 1 calc R . .
C27 C 0.8837(2) -0.0903(4) 0.1632(2) 0.0397(13) Uani 1 1 d . . .
C28 C 0.8359(2) -0.1214(4) 0.1284(2) 0.0415(13) Uani 1 1 d . . .
H28 H 0.8167 -0.0919 0.0946 0.050 Uiso 1 1 calc R . .
C29 C 0.8165(2) -0.1944(4) 0.1429(3) 0.0474(14) Uani 1 1 d . . .
H29 H 0.7843 -0.2168 0.1187 0.057 Uiso 1 1 calc R . .
C30 C 0.8434(2) -0.2356(4) 0.1924(3) 0.0512(15) Uani 1 1 d . . .
H30 H 0.8290 -0.2839 0.2030 0.061 Uiso 1 1 calc R . .
C31 C 0.8909(3) -0.2071(4) 0.2263(3) 0.0550(17) Uani 1 1 d . . .
H31 H 0.9099 -0.2369 0.2600 0.066 Uiso 1 1 calc R . .
C32 C 0.9113(2) -0.1353(4) 0.2117(2) 0.0492(15) Uani 1 1 d . . .
H32 H 0.9445 -0.1164 0.2351 0.059 Uiso 1 1 calc R . .
C33 C 0.78101(18) 0.4388(4) -0.0967(2) 0.0393(13) Uani 1 1 d . . .
H33 H 0.7725 0.4489 -0.0687 0.047 Uiso 1 1 calc R . .
C34 C 0.74219(19) 0.4333(5) -0.1500(2) 0.0434(14) Uani 1 1 d . . .
H34 H 0.7084 0.4359 -0.1573 0.052 Uiso 1 1 calc R . .
C35 C 0.75379(19) 0.4241(4) -0.1910(2) 0.0392(13) Uani 1 1 d . . .
H35 H 0.7281 0.4216 -0.2273 0.047 Uiso 1 1 calc R . .
C36 C 0.80423(18) 0.4184(4) -0.17937(19) 0.0318(11) Uani 1 1 d . . .
C37 C 0.81908(18) 0.4138(4) -0.22020(19) 0.0326(11) Uani 1 1 d . . .
C38 C 0.86922(19) 0.4068(4) -0.20429(19) 0.0331(11) Uani 1 1 d . . .
H38 H 0.8797 0.4046 -0.2312 0.040 Uiso 1 1 calc R . .
C39 C 0.90538(18) 0.4027(3) -0.14989(19) 0.0297(11) Uani 1 1 d . . .
H39 H 0.9394 0.3953 -0.1410 0.036 Uiso 1 1 calc R . .
C40 C 0.89272(17) 0.4091(3) -0.10895(18) 0.0264(10) Uani 1 1 d . . .
C41 C 0.84057(17) 0.4193(3) -0.12460(18) 0.0281(11) Uani 1 1 d . . .
C42 C 0.7863(2) 0.4560(4) -0.3106(2) 0.0362(12) Uani 1 1 d . . .
H42 H 0.8147 0.4940 -0.3001 0.043 Uiso 1 1 calc R . .
C43 C 0.7494(2) 0.4497(4) -0.3684(2) 0.0358(12) Uani 1 1 d . . .
C44 C 0.7506(2) 0.5108(4) -0.4051(2) 0.0485(15) Uani 1 1 d . . .
H44 H 0.7761 0.5559 -0.3934 0.058 Uiso 1 1 calc R . .
C45 C 0.7146(2) 0.5070(5) -0.4595(2) 0.0511(16) Uani 1 1 d . . .
H45 H 0.7151 0.5508 -0.4843 0.061 Uiso 1 1 calc R . .
C46 C 0.6789(2) 0.4406(5) -0.4770(2) 0.0499(16) Uani 1 1 d . . .
H46 H 0.6548 0.4377 -0.5140 0.060 Uiso 1 1 calc R . .
C47 C 0.6780(2) 0.3775(5) -0.4409(2) 0.0478(15) Uani 1 1 d . . .
H47 H 0.6534 0.3306 -0.4531 0.057 Uiso 1 1 calc R . .
C48 C 0.7127(2) 0.3826(4) -0.3870(2) 0.0421(14) Uani 1 1 d . . .
H48 H 0.7115 0.3396 -0.3623 0.051 Uiso 1 1 calc R . .
C49 C 1.0215(2) 0.2321(5) -0.1340(2) 0.0541(17) Uani 1 1 d . . .
H49A H 0.9981 0.2781 -0.1580 0.081 Uiso 1 1 calc GR . .
H49B H 1.0105 0.1709 -0.1494 0.081 Uiso 1 1 calc GR . .
H49C H 1.0547 0.2442 -0.1299 0.081 Uiso 1 1 calc GR . .
C50 C 1.02314(18) 0.2369(4) -0.0796(2) 0.0368(12) Uani 1 1 d . . .
C51 C 1.0397(2) 0.1601(4) -0.0459(2) 0.0429(14) Uani 1 1 d . . .
H51 H 1.0501 0.1081 -0.0583 0.052 Uiso 1 1 calc R . .
C52 C 1.04185(18) 0.1549(4) 0.0046(2) 0.0380(13) Uani 1 1 d . . .
C53 C 1.0572(3) 0.0658(4) 0.0351(3) 0.0566(17) Uani 1 1 d . . .
H53A H 1.0902 0.0728 0.0665 0.085 Uiso 1 1 calc GR . .
H53B H 1.0584 0.0176 0.0115 0.085 Uiso 1 1 calc GR . .
H53C H 1.0330 0.0490 0.0474 0.085 Uiso 1 1 calc GR . .
C54 C 0.9473(3) 0.5413(6) 0.1838(2) 0.067(2) Uani 1 1 d . . .
H54A H 0.9497 0.4784 0.1972 0.100 Uiso 1 1 calc GR . .
H54B H 0.9322 0.5807 0.2003 0.100 Uiso 1 1 calc GR . .
H54C H 0.9806 0.5641 0.1932 0.100 Uiso 1 1 calc GR . .
C55 C 0.9151(2) 0.5423(4) 0.1227(2) 0.0418(14) Uani 1 1 d . . .
C56 C 0.8707(2) 0.5927(5) 0.1008(2) 0.0492(16) Uani 1 1 d . . .
H56 H 0.8627 0.6249 0.1250 0.059 Uiso 1 1 calc R . .
C57 C 0.83756(19) 0.5988(4) 0.0457(2) 0.0368(12) Uani 1 1 d . . .
C58 C 0.7941(2) 0.6632(5) 0.0265(2) 0.0494(15) Uani 1 1 d . . .
H58A H 0.7657 0.6369 -0.0051 0.074 Uiso 1 1 calc GR . .
H58B H 0.8031 0.7221 0.0166 0.074 Uiso 1 1 calc GR . .
H58C H 0.7851 0.6728 0.0553 0.074 Uiso 1 1 calc GR . .
N7 N 1.1259(4) 0.1209(7) 0.1778(4) 0.056(3) Uani 0.5 1 d D U P
C60 C 1.0989(5) 0.0932(11) 0.1927(6) 0.073(4) Uani 0.5 1 d D U P
C61 C 1.0580(5) 0.0371(10) 0.1940(6) 0.070(4) Uani 0.5 1 d D U P
H61A H 1.0296 0.0768 0.1868 0.105 Uiso 0.5 1 calc DGR . P
H61B H 1.0702 0.0089 0.2297 0.105 Uiso 0.5 1 calc GR . P
H61C H 1.0476 -0.0110 0.1665 0.105 Uiso 0.5 1 calc GR . P
Cl1 Cl 0.95468(17) 0.2964(4) 0.19231(18) 0.0313(10) Uani 0.25 1 d D U P
Cl2 Cl 1.0359(2) 0.2390(5) 0.2914(2) 0.0552(15) Uani 0.25 1 d D U P
C59 C 0.9874(5) 0.1977(8) 0.2288(5) 0.029(4) Uani 0.25 1 d D U P

loop_
_atom_site_aniso_label
_atom_site_aniso_U_11
_atom_site_aniso_U_22
_atom_site_aniso_U_33
_atom_site_aniso_U_23
_atom_site_aniso_U_13
_atom_site_aniso_U_12
Er1 0.02015(11) 0.02686(13) 0.01919(11) 0.00195(8) 0.00497(9) 0.00270(8)
Er2 0.01989(11) 0.03364(14) 0.01758(11) 0.00225(8) 0.00544(8) 0.00268(9)
O1 0.0212(16) 0.0344(19) 0.0196(16) 0.0055(14) 0.0045(13) 0.0045(14)
O2 0.0282(17) 0.034(2) 0.0300(18) 0.0044(15) 0.0127(15) 0.0002(15)
O3 0.0219(16) 0.0352(19) 0.0181(16) -0.0006(14) 0.0034(13) 0.0035(14)
O4 0.0322(18) 0.039(2) 0.0255(18) -0.0041(15) 0.0072(15) 0.0071(16)
O5 0.0303(18) 0.031(2) 0.037(2) 0.0060(16) 0.0107(16) 0.0051(15)
O6 0.0272(17) 0.049(2) 0.0226(17) 0.0012(16) 0.0080(14) 0.0072(16)
O7 0.0243(17) 0.044(2) 0.0207(17) 0.0024(15) 0.0072(14) 0.0084(15)
O8 0.0197(15) 0.0292(18) 0.0168(15) 0.0007(13) 0.0033(12) -0.0007(13)
N1 0.0221(19) 0.030(2) 0.023(2) 0.0028(16) 0.0074(17) -0.0011(17)
N2 0.031(2) 0.044(3) 0.024(2) 0.0015(19) 0.0045(18) 0.005(2)
N3 0.030(2) 0.042(3) 0.023(2) 0.0013(18) 0.0057(18) -0.002(2)
N4 0.052(3) 0.040(3) 0.039(3) 0.002(2) 0.022(2) -0.006(2)
N5 0.022(2) 0.045(3) 0.022(2) -0.0020(18) 0.0055(17) -0.0033(18)
N6 0.031(2) 0.042(3) 0.022(2) -0.0024(19) 0.0060(18) 0.0001(19)
C1 0.028(3) 0.038(3) 0.030(3) 0.002(2) 0.012(2) -0.001(2)
C2 0.034(3) 0.042(3) 0.025(3) 0.004(2) 0.014(2) 0.000(2)
C3 0.031(3) 0.038(3) 0.018(2) 0.004(2) 0.005(2) 0.000(2)
C4 0.031(3) 0.033(3) 0.021(2) 0.003(2) 0.007(2) 0.004(2)
C5 0.026(2) 0.038(3) 0.025(3) 0.006(2) 0.003(2) 0.007(2)
C6 0.025(2) 0.052(3) 0.030(3) 0.007(2) 0.007(2) 0.010(2)
C7 0.029(3) 0.048(3) 0.029(3) 0.006(2) 0.012(2) 0.013(2)
C8 0.024(2) 0.031(3) 0.020(2) 0.0037(19) 0.0049(19) 0.006(2)
C9 0.025(2) 0.026(3) 0.024(2) 0.0031(19) 0.007(2) 0.001(2)
C10 0.035(3) 0.049(4) 0.029(3) 0.003(2) 0.007(2) 0.010(3)
C11 0.036(3) 0.039(3) 0.032(3) -0.005(2) 0.004(2) 0.011(2)
C12 0.040(3) 0.069(5) 0.042(4) -0.007(3) 0.007(3) 0.009(3)
C13 0.038(3) 0.060(4) 0.052(4) -0.014(3) -0.003(3) 0.014(3)
C14 0.061(4) 0.038(4) 0.040(4) -0.001(3) -0.013(3) 0.007(3)
C15 0.084(5) 0.059(4) 0.031(3) 0.009(3) 0.006(3) -0.003(4)
C16 0.052(4) 0.051(4) 0.031(3) 0.004(3) 0.004(3) 0.001(3)
C17 0.031(3) 0.057(4) 0.035(3) 0.000(3) 0.014(2) 0.001(3)
C18 0.033(3) 0.061(4) 0.034(3) 0.000(3) 0.017(2) -0.008(3)
C19 0.037(3) 0.049(4) 0.035(3) 0.003(3) 0.015(2) -0.011(3)
C20 0.038(3) 0.045(3) 0.026(3) 0.000(2) 0.012(2) -0.010(3)
C21 0.045(3) 0.044(3) 0.034(3) 0.002(2) 0.016(3) -0.007(3)
C22 0.046(3) 0.043(3) 0.040(3) 0.005(3) 0.020(3) 0.001(3)
C23 0.040(3) 0.039(3) 0.039(3) 0.005(2) 0.020(2) 0.002(3)
C24 0.031(3) 0.038(3) 0.024(3) -0.003(2) 0.010(2) -0.007(2)
C25 0.032(3) 0.043(3) 0.023(2) -0.004(2) 0.010(2) -0.007(2)
C26 0.044(3) 0.045(4) 0.038(3) 0.001(3) 0.019(3) -0.008(3)
C27 0.045(3) 0.037(3) 0.042(3) 0.002(2) 0.024(3) 0.000(3)
C28 0.042(3) 0.044(3) 0.040(3) 0.001(3) 0.020(3) 0.001(3)
C29 0.044(3) 0.045(4) 0.057(4) -0.002(3) 0.028(3) -0.004(3)
C30 0.058(4) 0.046(4) 0.059(4) 0.009(3) 0.034(3) 0.000(3)
C31 0.065(4) 0.048(4) 0.050(4) 0.016(3) 0.026(3) 0.003(3)
C32 0.050(4) 0.054(4) 0.044(3) 0.005(3) 0.022(3) -0.002(3)
C33 0.024(3) 0.060(4) 0.031(3) 0.001(3) 0.011(2) -0.003(3)
C34 0.021(2) 0.071(4) 0.031(3) 0.003(3) 0.006(2) -0.002(3)
C35 0.025(3) 0.056(4) 0.027(3) 0.000(2) 0.004(2) -0.003(2)
C36 0.027(2) 0.038(3) 0.023(2) -0.001(2) 0.005(2) -0.001(2)
C37 0.031(3) 0.034(3) 0.025(3) -0.002(2) 0.007(2) -0.001(2)
C38 0.034(3) 0.038(3) 0.022(2) -0.001(2) 0.010(2) 0.002(2)
C39 0.024(2) 0.033(3) 0.028(3) -0.001(2) 0.008(2) 0.001(2)
C40 0.024(2) 0.025(3) 0.022(2) -0.0023(19) 0.0043(19) -0.002(2)
C41 0.026(2) 0.033(3) 0.023(2) 0.003(2) 0.009(2) -0.001(2)
C42 0.033(3) 0.041(3) 0.028(3) -0.002(2) 0.009(2) 0.004(2)
C43 0.036(3) 0.043(3) 0.027(3) 0.002(2) 0.013(2) 0.007(2)
C44 0.051(4) 0.055(4) 0.032(3) 0.001(3) 0.013(3) -0.006(3)
C45 0.050(4) 0.067(4) 0.032(3) 0.014(3) 0.015(3) 0.003(3)
C46 0.038(3) 0.076(5) 0.026(3) 0.001(3) 0.007(2) 0.012(3)
C47 0.030(3) 0.069(4) 0.036(3) -0.004(3) 0.008(2) -0.001(3)
C48 0.033(3) 0.059(4) 0.028(3) 0.002(3) 0.009(2) -0.001(3)
C49 0.058(4) 0.062(4) 0.040(3) -0.009(3) 0.021(3) 0.016(3)
C50 0.024(2) 0.044(3) 0.033(3) -0.009(2) 0.006(2) 0.004(2)
C51 0.038(3) 0.032(3) 0.050(3) -0.010(3) 0.013(3) 0.008(2)
C52 0.022(2) 0.032(3) 0.049(3) 0.000(2) 0.008(2) 0.001(2)
C53 0.057(4) 0.038(3) 0.079(5) 0.012(3) 0.035(4) 0.012(3)
C54 0.060(4) 0.107(6) 0.019(3) -0.001(3) 0.007(3) 0.031(4)
C55 0.034(3) 0.062(4) 0.024(3) -0.002(3) 0.009(2) 0.008(3)
C56 0.045(3) 0.071(4) 0.028(3) -0.006(3) 0.014(3) 0.019(3)
C57 0.029(3) 0.050(3) 0.033(3) 0.005(2) 0.015(2) 0.009(2)
C58 0.041(3) 0.061(4) 0.039(3) 0.001(3) 0.012(3) 0.020(3)
N7 0.056(3) 0.053(3) 0.056(3) -0.0004(19) 0.023(2) 0.0000(19)
C60 0.073(4) 0.072(4) 0.072(4) -0.0001(10) 0.034(2) 0.0018(10)
C61 0.070(4) 0.069(4) 0.069(4) 0.004(2) 0.032(3) 0.006(2)
Cl1 0.0322(13) 0.0352(14) 0.0283(13) -0.0033(9) 0.0159(9) 0.0012(9)
Cl2 0.0568(18) 0.0570(18) 0.0532(17) 0.0043(10) 0.0270(11) 0.0002(10)
C59 0.029(4) 0.029(4) 0.029(4) -0.0009(10) 0.014(2) 0.0001(10)

loop_
_atom_type_symbol
_atom_type_description
_atom_type_scat_dispersion_real
_atom_type_scat_dispersion_imag
_atom_type_scat_source
C C 0.0033 0.0016 'International Tables Vol C Tables 4.2.6.8 and 6.1.1.4'
H H 0.0000 0.0000 'International Tables Vol C Tables 4.2.6.8 and 6.1.1.4'
Cl Cl 0.1484 0.1585 'International Tables Vol C Tables 4.2.6.8 and 6.1.1.4'
Er Er -0.2586 4.9576 'International Tables Vol C Tables 4.2.6.8 and 6.1.1.4'
N N 0.0061 0.0033 'International Tables Vol C Tables 4.2.6.8 and 6.1.1.4'
O O 0.0106 0.0060 'International Tables Vol C Tables 4.2.6.8 and 6.1.1.4'

loop_
_geom_angle_atom_site_label_1
_geom_angle_atom_site_label_2
_geom_angle_atom_site_label_3
_geom_angle
_geom_angle_site_symmetry_1
_geom_angle_site_symmetry_3
Er1 Er1 Er2 54.891(7) 5_765 5_765
Er2 Er1 Er1 62.562(7) . 5_765
Er2 Er1 Er2 117.453(7) . 5_765
O1 Er1 Er1 85.83(8) . 5_765
O1 Er1 Er2 36.49(8) . 5_765
O1 Er1 Er2 142.49(8) . .
O1 Er1 O2 143.42(11) . .
O1 Er1 O3 146.35(11) . .
O1 Er1 O8 102.41(11) . .
O1 Er1 N1 67.17(12) . .
O2 Er1 Er1 101.90(8) . 5_765
O2 Er1 Er2 42.01(8) . .
O2 Er1 Er2 152.99(8) . 5_765
O2 Er1 N1 76.47(12) . .
O3 Er1 Er1 70.41(8) . 5_765
O3 Er1 Er2 110.53(8) . 5_765
O3 Er1 Er2 41.91(8) . .
O3 Er1 O2 67.25(11) . .
O3 Er1 N1 136.50(12) . .
O4 Er1 Er1 109.11(9) . 5_765
O4 Er1 Er2 123.72(8) . .
O4 Er1 Er2 79.38(9) . 5_765
O4 Er1 O1 83.94(12) . .
O4 Er1 O2 125.12(12) . .
O4 Er1 O3 81.93(11) . .
O4 Er1 O8 140.77(11) . .
O4 Er1 O8 75.78(12) . 5_765
O4 Er1 N1 140.53(12) . .
O5 Er1 Er1 169.76(9) . 5_765
O5 Er1 Er2 124.85(9) . .
O5 Er1 Er2 117.21(9) . 5_765
O5 Er1 O1 84.59(12) . .
O5 Er1 O2 83.82(12) . .
O5 Er1 O3 119.81(12) . .
O5 Er1 O4 73.43(13) . .
O5 Er1 O8 145.14(12) . .
O5 Er1 O8 141.92(12) . 5_765
O5 Er1 N1 77.44(13) . .
O8 Er1 Er1 34.98(8) . 5_765
O8 Er1 Er1 35.46(8) 5_765 5_765
O8 Er1 Er2 40.08(7) . .
O8 Er1 Er2 83.45(8) . 5_765
O8 Er1 Er2 90.96(8) 5_765 .
O8 Er1 Er2 33.91(7) 5_765 5_765
O8 Er1 O1 70.30(11) 5_765 .
O8 Er1 O2 70.20(11) . .
O8 Er1 O2 132.98(11) 5_765 .
O8 Er1 O3 76.67(11) 5_765 .
O8 Er1 O3 71.52(11) . .
O8 Er1 O8 70.43(13) 5_765 .
O8 Er1 N1 115.62(11) 5_765 .
O8 Er1 N1 74.24(12) . .
N1 Er1 Er1 95.50(9) . 5_765
N1 Er1 Er2 94.76(9) . .
N1 Er1 Er2 91.10(9) . 5_765
Er1 Er2 Er1 62.546(7) . 5_765
O1 Er2 Er1 92.23(8) 5_765 .
O1 Er2 Er1 35.61(7) 5_765 5_765
O1 Er2 N3 157.66(12) 5_765 .
O1 Er2 N5 85.27(12) 5_765 .
O2 Er2 Er1 42.81(8) . .
O2 Er2 Er1 102.62(8) . 5_765
O2 Er2 O1 135.00(11) . 5_765
O2 Er2 N3 66.56(13) . .
O2 Er2 N5 107.39(13) . .
O3 Er2 Er1 70.52(8) . 5_765
O3 Er2 Er1 42.29(7) . .
O3 Er2 O1 78.59(11) . 5_765
O3 Er2 O2 68.12(11) . .
O3 Er2 N3 111.67(13) . .
O3 Er2 N5 67.17(12) . .
O6 Er2 Er1 100.39(8) . .
O6 Er2 Er1 93.37(9) . 5_765
O6 Er2 O1 108.07(12) . 5_765
O6 Er2 O2 83.86(12) . .
O6 Er2 O3 142.67(11) . .
O6 Er2 N3 76.33(13) . .
O6 Er2 N5 148.16(13) . .
O7 Er2 Er1 169.62(9) . .
O7 Er2 Er1 107.97(9) . 5_765
O7 Er2 O1 80.50(12) . 5_765
O7 Er2 O2 143.56(12) . .
O7 Er2 O3 141.26(11) . .
O7 Er2 O6 75.15(12) . .
O7 Er2 O8 128.44(12) . .
O7 Er2 N3 79.58(14) . .
O7 Er2 N5 78.94(13) . .
O8 Er2 Er1 34.42(8) . 5_765
O8 Er2 Er1 41.32(8) . .
O8 Er2 O1 69.94(11) . 5_765
O8 Er2 O2 71.83(11) . .
O8 Er2 O3 72.86(11) . .
O8 Er2 O6 75.30(12) . .
O8 Er2 N3 131.38(12) . .
O8 Er2 N5 136.30(12) . .
N3 Er2 Er1 108.76(10) . .
N3 Er2 Er1 165.50(9) . 5_765
N5 Er2 Er1 112.19(10) . 5_765
N5 Er2 Er1 108.02(10) . .
N5 Er2 N3 81.08(13) . .
Er1 O1 Er2 107.90(12) . 5_765
C8 O1 Er1 119.2(3) . .
C8 O1 Er2 123.7(3) . 5_765
Er2 O2 Er1 95.18(12) . .
C24 O2 Er1 141.5(3) . .
C24 O2 Er2 122.6(3) . .
Er2 O3 Er1 95.81(11) . .
C40 O3 Er1 144.6(3) . .
C40 O3 Er2 119.5(3) . .
C50 O4 Er1 136.7(3) . .
C52 O5 Er1 136.7(4) . .
C55 O6 Er2 134.6(3) . .
C57 O7 Er2 135.2(3) . .
Er1 O8 Er1 109.56(13) 5_765 .
Er1 O8 H8 112.1 . .
Er1 O8 H8 112.1 5_765 .
Er2 O8 Er1 98.60(12) . .
Er2 O8 Er1 111.68(12) . 5_765
Er2 O8 H8 112.1 . .
C1 N1 Er1 128.4(3) . .
C1 N1 C9 118.1(4) . .
C9 N1 Er1 113.1(3) . .
C10 N2 C5 117.8(5) . .
C17 N3 Er2 126.6(4) . .
C17 N3 C25 117.8(5) . .
C25 N3 Er2 115.4(3) . .
C26 N4 C21 119.8(5) . .
C33 N5 Er2 127.0(3) . .
C33 N5 C41 117.8(4) . .
C41 N5 Er2 113.9(3) . .
C42 N6 C37 120.2(5) . .
N1 C1 H1 118.5 . .
N1 C1 C2 123.0(5) . .
C2 C1 H1 118.5 . .
C1 C2 H2 120.2 . .
C3 C2 C1 119.6(5) . .
C3 C2 H2 120.2 . .
C2 C3 H3 120.2 . .
C2 C3 C4 119.7(4) . .
C4 C3 H3 120.2 . .
C3 C4 C5 123.5(4) . .
C3 C4 C9 116.9(4) . .
C9 C4 C5 119.6(4) . .
N2 C5 C4 118.0(5) . .
C6 C5 N2 124.2(5) . .
C6 C5 C4 117.8(4) . .
C5 C6 H6 118.7 . .
C5 C6 C7 122.6(5) . .
C7 C6 H6 118.7 . .
C6 C7 H7 119.4 . .
C8 C7 C6 121.2(5) . .
C8 C7 H7 119.4 . .
O1 C8 C7 123.8(4) . .
O1 C8 C9 118.7(4) . .
C7 C8 C9 117.5(4) . .
N1 C9 C4 122.7(4) . .
N1 C9 C8 116.5(4) . .
C4 C9 C8 120.8(4) . .
N2 C10 H10 117.7 . .
N2 C10 C11 124.6(6) . .
C11 C10 H10 117.7 . .
C12 C11 C10 117.9(6) . .
C16 C11 C10 123.2(6) . .
C16 C11 C12 118.9(5) . .
C11 C12 H12 119.9 . .
C13 C12 C11 120.2(7) . .
C13 C12 H12 119.9 . .
C12 C13 H13 120.0 . .
C14 C13 C12 120.0(7) . .
C14 C13 H13 120.0 . .
C13 C14 H14 119.6 . .
C13 C14 C15 120.8(6) . .
C15 C14 H14 119.6 . .
C14 C15 H15 119.7 . .
C14 C15 C16 120.5(7) . .
C16 C15 H15 119.7 . .
C11 C16 C15 119.7(7) . .
C11 C16 H16 120.2 . .
C15 C16 H16 120.2 . .
N3 C17 H17 118.4 . .
N3 C17 C18 123.2(6) . .
C18 C17 H17 118.4 . .
C17 C18 H18 120.3 . .
C19 C18 C17 119.4(5) . .
C19 C18 H18 120.3 . .
C18 C19 H19 119.9 . .
C18 C19 C20 120.3(5) . .
C20 C19 H19 119.9 . .
C19 C20 C21 123.6(5) . .
C19 C20 C25 116.7(5) . .
C21 C20 C25 119.6(5) . .
N4 C21 C20 116.9(5) . .
C22 C21 N4 124.4(6) . .
C22 C21 C20 118.7(5) . .
C21 C22 H22 118.9 . .
C21 C22 C23 122.2(6) . .
C23 C22 H22 118.9 . .
C22 C23 H23 119.4 . .
C24 C23 C22 121.2(5) . .
C24 C23 H23 119.4 . .
O2 C24 C23 123.9(5) . .
O2 C24 C25 118.6(5) . .
C23 C24 C25 117.6(5) . .
N3 C25 C20 122.5(5) . .
N3 C25 C24 116.8(5) . .
C20 C25 C24 120.8(5) . .
N4 C26 H26 119.5 . .
N4 C26 C27 121.0(5) . .
C27 C26 H26 119.5 . .
C28 C27 C26 120.3(5) . .
C32 C27 C26 120.7(5) . .
C32 C27 C28 119.1(5) . .
C27 C28 H28 120.1 . .
C29 C28 C27 119.9(6) . .
C29 C28 H28 120.1 . .
C28 C29 H29 119.8 . .
C28 C29 C30 120.3(6) . .
C30 C29 H29 119.8 . .
C29 C30 H30 119.9 . .
C31 C30 C29 120.2(6) . .
C31 C30 H30 119.9 . .
C30 C31 H31 120.0 . .
C30 C31 C32 120.0(6) . .
C32 C31 H31 120.0 . .
C27 C32 H32 119.8 . .
C31 C32 C27 120.4(6) . .
C31 C32 H32 119.8 . .
N5 C33 H33 118.2 . .
N5 C33 C34 123.6(5) . .
C34 C33 H33 118.2 . .
C33 C34 H34 120.5 . .
C35 C34 C33 118.9(5) . .
C35 C34 H34 120.5 . .
C34 C35 H35 120.1 . .
C34 C35 C36 119.8(5) . .
C36 C35 H35 120.1 . .
C35 C36 C37 122.8(4) . .
C41 C36 C35 117.4(5) . .
C41 C36 C37 119.8(4) . .
N6 C37 C36 117.5(4) . .
C38 C37 N6 124.5(5) . .
C38 C37 C36 117.9(4) . .
C37 C38 H38 118.8 . .
C37 C38 C39 122.5(5) . .
C39 C38 H38 118.8 . .
C38 C39 H39 119.3 . .
C40 C39 C38 121.5(5) . .
C40 C39 H39 119.3 . .
O3 C40 C39 124.9(4) . .
O3 C40 C41 118.0(4) . .
C39 C40 C41 117.0(4) . .
N5 C41 C36 122.3(4) . .
N5 C41 C40 116.6(4) . .
C36 C41 C40 121.1(4) . .
N6 C42 H42 119.1 . .
N6 C42 C43 121.8(5) . .
C43 C42 H42 119.1 . .
C44 C43 C42 120.5(5) . .
C44 C43 C48 118.3(5) . .
C48 C43 C42 121.3(5) . .
C43 C44 H44 119.7 . .
C43 C44 C45 120.7(6) . .
C45 C44 H44 119.7 . .
C44 C45 H45 120.0 . .
C46 C45 C44 120.0(6) . .
C46 C45 H45 120.0 . .
C45 C46 H46 120.0 . .
C45 C46 C47 120.0(5) . .
C47 C46 H46 120.0 . .
C46 C47 H47 120.0 . .
C46 C47 C48 119.9(6) . .
C48 C47 H47 120.0 . .
C43 C48 H48 119.5 . .
C47 C48 C43 121.1(6) . .
C47 C48 H48 119.4 . .
H49A C49 H49B 109.5 . .
H49A C49 H49C 109.5 . .
H49B C49 H49C 109.5 . .
C50 C49 H49A 109.5 . .
C50 C49 H49B 109.5 . .
C50 C49 H49C 109.5 . .
O4 C50 C49 117.5(5) . .
O4 C50 C51 123.9(5) . .
C51 C50 C49 118.7(5) . .
C50 C51 H51 117.8 . .
C52 C51 C50 124.3(5) . .
C52 C51 H51 117.8 . .
O5 C52 C51 124.5(5) . .
O5 C52 C53 116.8(5) . .
C51 C52 C53 118.8(5) . .
C52 C53 H53A 109.5 . .
C52 C53 H53B 109.5 . .
C52 C53 H53C 109.5 . .
H53A C53 H53B 109.5 . .
H53A C53 H53C 109.5 . .
H53B C53 H53C 109.5 . .
H54A C54 H54B 109.5 . .
H54A C54 H54C 109.5 . .
H54B C54 H54C 109.5 . .
C55 C54 H54A 109.5 . .
C55 C54 H54B 109.5 . .
C55 C54 H54C 109.5 . .
O6 C55 C54 116.6(5) . .
O6 C55 C56 125.1(5) . .
C56 C55 C54 118.2(5) . .
C55 C56 H56 117.9 . .
C57 C56 C55 124.3(5) . .
C57 C56 H56 117.9 . .
O7 C57 C56 124.5(5) . .
O7 C57 C58 115.9(5) . .
C56 C57 C58 119.6(5) . .
C57 C58 H58A 109.5 . .
C57 C58 H58B 109.5 . .
C57 C58 H58C 109.5 . .
H58A C58 H58B 109.5 . .
H58A C58 H58C 109.5 . .
H58B C58 H58C 109.5 . .
N7 C60 C61 159.3(16) . .
C60 C61 H61A 109.5 . .
C60 C61 H61B 109.5 . .
C60 C61 H61C 109.5 . .
H61A C61 H61B 109.5 . .
H61A C61 H61C 109.5 . .
H61B C61 H61C 109.5 . .
Cl2 Cl1 C59 13.9(7) 2_755 .
Cl1 Cl2 Cl2 114.7(5) 2_755 2_755
Cl1 Cl2 C59 135.0(7) 2_755 .
C59 Cl2 Cl1 151.6(14) 2_755 2_755
C59 Cl2 Cl2 20.4(4) . 2_755
C59 Cl2 Cl2 43.7(8) 2_755 2_755
C59 Cl2 C59 27.4(11) 2_755 .
Cl1 C59 Cl2 105.9(6) . .
Cl2 C59 Cl1 14.4(7) 2_755 .
Cl2 C59 Cl2 115.9(11) 2_755 .
Cl2 C59 C59 129.9(17) 2_755 2_755
C59 C59 Cl1 123.8(7) 2_755 .
C59 C59 Cl2 22.7(7) 2_755 .

loop_
_geom_bond_atom_site_label_1
_geom_bond_atom_site_label_2
_geom_bond_distance
_geom_bond_site_symmetry_2
Er1 Er1 3.8000(4) 5_765
Er1 Er2 3.5032(3) .
Er1 Er2 3.8005(3) 5_765
Er1 O1 2.325(3) .
Er1 O2 2.390(3) .
Er1 O3 2.369(3) .
Er1 O4 2.308(3) .
Er1 O5 2.289(3) .
Er1 O8 2.312(3) 5_765
Er1 O8 2.339(3) .
Er1 N1 2.533(4) .
Er2 Er1 3.8005(3) 5_765
Er2 O1 2.375(3) 5_765
Er2 O2 2.354(3) .
Er2 O3 2.352(3) .
Er2 O6 2.302(3) .
Er2 O7 2.268(3) .
Er2 O8 2.281(3) .
Er2 N3 2.517(4) .
Er2 N5 2.494(4) .
O1 Er2 2.375(3) 5_765
O1 C8 1.335(5) .
O2 C24 1.309(6) .
O3 C40 1.323(5) .
O4 C50 1.261(6) .
O5 C52 1.270(7) .
O6 C55 1.252(6) .
O7 C57 1.266(6) .
O8 Er1 2.312(3) 5_765
O8 H8 1.0000 .
N1 C1 1.314(6) .
N1 C9 1.370(6) .
N2 C5 1.422(6) .
N2 C10 1.245(7) .
N3 C17 1.319(7) .
N3 C25 1.370(7) .
N4 C21 1.415(7) .
N4 C26 1.266(7) .
N5 C33 1.319(6) .
N5 C41 1.378(6) .
N6 C37 1.417(6) .
N6 C42 1.270(7) .
C1 H1 0.9500 .
C1 C2 1.406(7) .
C2 H2 0.9500 .
C2 C3 1.365(7) .
C3 H3 0.9500 .
C3 C4 1.405(7) .
C4 C5 1.424(7) .
C4 C9 1.417(6) .
C5 C6 1.377(7) .
C6 H6 0.9500 .
C6 C7 1.406(7) .
C7 H7 0.9500 .
C7 C8 1.369(7) .
C8 C9 1.436(7) .
C10 H10 0.9500 .
C10 C11 1.463(7) .
C11 C12 1.419(9) .
C11 C16 1.367(9) .
C12 H12 0.9500 .
C12 C13 1.382(9) .
C13 H13 0.9500 .
C13 C14 1.342(10) .
C14 H14 0.9500 .
C14 C15 1.380(11) .
C15 H15 0.9500 .
C15 C16 1.388(8) .
C16 H16 0.9500 .
C17 H17 0.9500 .
C17 C18 1.405(8) .
C18 H18 0.9500 .
C18 C19 1.349(8) .
C19 H19 0.9500 .
C19 C20 1.409(8) .
C20 C21 1.418(8) .
C20 C25 1.419(7) .
C21 C22 1.374(8) .
C22 H22 0.9500 .
C22 C23 1.400(8) .
C23 H23 0.9500 .
C23 C24 1.390(8) .
C24 C25 1.431(7) .
C26 H26 0.9500 .
C26 C27 1.466(8) .
C27 C28 1.392(8) .
C27 C32 1.384(8) .
C28 H28 0.9500 .
C28 C29 1.371(8) .
C29 H29 0.9500 .
C29 C30 1.374(9) .
C30 H30 0.9500 .
C30 C31 1.369(9) .
C31 H31 0.9500 .
C31 C32 1.373(8) .
C32 H32 0.9500 .
C33 H33 0.9500 .
C33 C34 1.407(7) .
C34 H34 0.9500 .
C34 C35 1.362(8) .
C35 H35 0.9500 .
C35 C36 1.414(7) .
C36 C37 1.420(7) .
C36 C41 1.410(6) .
C37 C38 1.378(7) .
C38 H38 0.9500 .
C38 C39 1.402(7) .
C39 H39 0.9500 .
C39 C40 1.379(7) .
C40 C41 1.442(6) .
C42 H42 0.9500 .
C42 C43 1.480(7) .
C43 C44 1.377(8) .
C43 C48 1.388(8) .
C44 H44 0.9500 .
C44 C45 1.401(8) .
C45 H45 0.9500 .
C45 C46 1.364(9) .
C46 H46 0.9500 .
C46 C47 1.379(9) .
C47 H47 0.9500 .
C47 C48 1.381(8) .
C48 H48 0.9500 .
C49 H49A 0.9800 .
C49 H49B 0.9800 .
C49 H49C 0.9800 .
C49 C50 1.507(8) .
C50 C51 1.399(8) .
C51 H51 0.9500 .
C51 C52 1.391(8) .
C52 C53 1.506(8) .
C53 H53A 0.9800 .
C53 H53B 0.9800 .
C53 H53C 0.9800 .
C54 H54A 0.9800 .
C54 H54B 0.9800 .
C54 H54C 0.9800 .
C54 C55 1.525(7) .
C55 C56 1.402(8) .
C56 H56 0.9500 .
C56 C57 1.396(7) .
C57 C58 1.501(7) .
C58 H58A 0.9800 .
C58 H58B 0.9800 .
C58 H58C 0.9800 .
N7 C60 1.158(8) .
C60 C61 1.506(8) .
C61 H61A 0.9800 .
C61 H61B 0.9800 .
C61 H61C 0.9800 .
Cl1 Cl2 0.932(7) 2_755
Cl1 C59 1.775(9) .
Cl2 Cl1 0.932(7) 2_755
Cl2 Cl2 2.323(11) 2_755
Cl2 C59 1.785(9) .
Cl2 C59 0.899(11) 2_755
C59 Cl2 0.899(11) 2_755
C59 C59 1.07(2) 2_755

loop_
_geom_torsion_atom_site_label_1
_geom_torsion_atom_site_label_2
_geom_torsion_atom_site_label_3
_geom_torsion_atom_site_label_4
_geom_torsion
_geom_torsion_site_symmetry_1
_geom_torsion_site_symmetry_4
Er1 O1 C8 C7 157.0(4) . .
Er1 O1 C8 C9 -24.4(6) . .
Er1 O2 C24 C23 15.3(8) . .
Er1 O2 C24 C25 -164.1(3) . .
Er1 O3 C40 C39 -14.5(9) . .
Er1 O3 C40 C41 165.6(4) . .
Er1 O4 C50 C49 -173.7(4) . .
Er1 O4 C50 C51 6.7(8) . .
Er1 O5 C52 C51 -2.3(8) . .
Er1 O5 C52 C53 178.4(4) . .
Er1 N1 C1 C2 172.2(4) . .
Er1 N1 C9 C4 -171.2(4) . .
Er1 N1 C9 C8 10.2(5) . .
Er2 O1 C8 C7 -60.3(6) 5_765 .
Er2 O1 C8 C9 118.3(4) 5_765 .
Er2 O2 C24 C23 -177.4(4) . .
Er2 O2 C24 C25 3.1(6) . .
Er2 O3 C40 C39 159.5(4) . .
Er2 O3 C40 C41 -20.4(6) . .
Er2 O6 C55 C54 177.4(5) . .
Er2 O6 C55 C56 -3.2(10) . .
Er2 O7 C57 C56 -15.0(9) . .
Er2 O7 C57 C58 165.6(4) . .
Er2 N3 C17 C18 -178.0(4) . .
Er2 N3 C25 C20 179.9(4) . .
Er2 N3 C25 C24 -0.3(5) . .
Er2 N5 C33 C34 168.0(5) . .
Er2 N5 C41 C36 -165.9(4) . .
Er2 N5 C41 C40 13.3(6) . .
O1 C8 C9 N1 7.9(7) . .
O1 C8 C9 C4 -170.8(4) . .
O2 C24 C25 N3 -1.7(7) . .
O2 C24 C25 C20 178.1(4) . .
O3 C40 C41 N5 3.5(7) . .
O3 C40 C41 C36 -177.3(4) . .
O4 C50 C51 C52 1.2(9) . .
O6 C55 C56 C57 1.3(11) . .
N1 C1 C2 C3 -1.8(8) . .
N2 C5 C6 C7 -177.2(5) . .
N2 C10 C11 C12 176.1(6) . .
N2 C10 C11 C16 -3.6(9) . .
N3 C17 C18 C19 -0.1(8) . .
N4 C21 C22 C23 176.8(5) . .
N4 C26 C27 C28 12.4(9) . .
N4 C26 C27 C32 -167.4(6) . .
N5 C33 C34 C35 -3.7(10) . .
N6 C37 C38 C39 -175.7(5) . .
N6 C42 C43 C44 167.2(6) . .
N6 C42 C43 C48 -12.7(8) . .
C1 N1 C9 C4 2.8(7) . .
C1 N1 C9 C8 -175.9(4) . .
C1 C2 C3 C4 2.1(8) . .
C2 C3 C4 C5 179.3(5) . .
C2 C3 C4 C9 -0.1(7) . .
C3 C4 C5 N2 -0.6(8) . .
C3 C4 C5 C6 177.7(5) . .
C3 C4 C9 N1 -2.4(7) . .
C3 C4 C9 C8 176.2(5) . .
C4 C5 C6 C7 4.6(9) . .
C5 N2 C10 C11 -178.3(5) . .
C5 C4 C9 N1 178.1(5) . .
C5 C4 C9 C8 -3.3(7) . .
C5 C6 C7 C8 0.2(9) . .
C6 C7 C8 O1 172.2(5) . .
C6 C7 C8 C9 -6.3(8) . .
C7 C8 C9 N1 -173.5(5) . .
C7 C8 C9 C4 7.9(7) . .
C9 N1 C1 C2 -0.7(7) . .
C9 C4 C5 N2 178.8(5) . .
C9 C4 C5 C6 -2.9(8) . .
C10 N2 C5 C4 -155.3(5) . .
C10 N2 C5 C6 26.5(8) . .
C10 C11 C12 C13 -179.8(6) . .
C10 C11 C16 C15 -179.4(6) . .
C11 C12 C13 C14 -0.7(10) . .
C12 C11 C16 C15 0.9(9) . .
C12 C13 C14 C15 0.5(11) . .
C13 C14 C15 C16 0.4(11) . .
C14 C15 C16 C11 -1.1(10) . .
C16 C11 C12 C13 0.0(9) . .
C17 N3 C25 C20 4.3(7) . .
C17 N3 C25 C24 -176.0(5) . .
C17 C18 C19 C20 1.9(8) . .
C18 C19 C20 C21 177.1(5) . .
C18 C19 C20 C25 -0.6(8) . .
C19 C20 C21 N4 6.2(8) . .
C19 C20 C21 C22 -176.8(5) . .
C19 C20 C25 N3 -2.6(7) . .
C19 C20 C25 C24 177.7(5) . .
C20 C21 C22 C23 0.1(9) . .
C21 N4 C26 C27 -176.7(5) . .
C21 C20 C25 N3 179.7(5) . .
C21 C20 C25 C24 -0.1(8) . .
C21 C22 C23 C24 -1.6(9) . .
C22 C23 C24 O2 -177.2(5) . .
C22 C23 C24 C25 2.3(8) . .
C23 C24 C25 N3 178.8(4) . .
C23 C24 C25 C20 -1.4(7) . .
C25 N3 C17 C18 -2.9(8) . .
C25 C20 C21 N4 -176.2(5) . .
C25 C20 C21 C22 0.8(8) . .
C26 N4 C21 C20 -145.8(6) . .
C26 N4 C21 C22 37.4(9) . .
C26 C27 C28 C29 -178.6(5) . .
C26 C27 C32 C31 177.0(6) . .
C27 C28 C29 C30 1.9(9) . .
C28 C27 C32 C31 -2.8(9) . .
C28 C29 C30 C31 -3.6(10) . .
C29 C30 C31 C32 2.0(10) . .
C30 C31 C32 C27 1.2(10) . .
C32 C27 C28 C29 1.3(9) . .
C33 N5 C41 C36 1.8(8) . .
C33 N5 C41 C40 -179.0(5) . .
C33 C34 C35 C36 1.3(9) . .
C34 C35 C36 C37 -176.5(6) . .
C34 C35 C36 C41 2.3(8) . .
C35 C36 C37 N6 -1.9(8) . .
C35 C36 C37 C38 -178.9(5) . .
C35 C36 C41 N5 -4.0(8) . .
C35 C36 C41 C40 176.8(5) . .
C36 C37 C38 C39 1.0(8) . .
C37 N6 C42 C43 174.8(5) . .
C37 C36 C41 N5 174.9(5) . .
C37 C36 C41 C40 -4.3(8) . .
C37 C38 C39 C40 -2.6(8) . .
C38 C39 C40 O3 -179.3(5) . .
C38 C39 C40 C41 0.6(7) . .
C39 C40 C41 N5 -176.4(4) . .
C39 C40 C41 C36 2.8(7) . .
C41 N5 C33 C34 2.1(9) . .
C41 C36 C37 N6 179.3(5) . .
C41 C36 C37 C38 2.3(8) . .
C42 N6 C37 C36 141.0(5) . .
C42 N6 C37 C38 -42.3(8) . .
C42 C43 C44 C45 -177.8(6) . .
C42 C43 C48 C47 179.3(5) . .
C43 C44 C45 C46 -2.2(10) . .
C44 C43 C48 C47 -0.6(9) . .
C44 C45 C46 C47 0.6(10) . .
C45 C46 C47 C48 1.0(9) . .
C46 C47 C48 C43 -1.0(9) . .
C48 C43 C44 C45 2.1(9) . .
C49 C50 C51 C52 -178.4(5) . .
C50 C51 C52 O5 -3.3(9) . .
C50 C51 C52 C53 176.0(5) . .
C54 C55 C56 C57 -179.3(7) . .
C55 C56 C57 O7 7.5(11) . .
C55 C56 C57 C58 -173.1(6) . .
Cl1 Cl2 C59 Cl1 3.6(17) 2_755 .
Cl1 Cl2 C59 Cl2 -8(2) 2_755 2_755
Cl1 Cl2 C59 C59 -141(3) 2_755 2_755
Cl2 Cl1 C59 Cl2 -136(3) 2_755 .
Cl2 Cl1 C59 C59 -120(5) 2_755 2_755
Cl2 Cl2 C59 Cl1 11.2(10) 2_755 .
Cl2 Cl2 C59 C59 -133(5) 2_755 2_755
C59 Cl2 C59 Cl1 144(4) 2_755 .
C59 Cl2 C59 Cl2 133(5) 2_755 2_755
